data_1572985
loop_
_publ_author_name
'Zhang, Shiguo'
'Liu, Guanyu'
'Mao, Zhichao'
'Xue, Shanfeng'
'Sun, Qikun'
'Yang, Wenjun'

_publ_section_title
;
 Organic dopant cyclization and significantly improved RTP properties.
;
_journal_issue 47
_journal_name_full 'Chemical science'
_journal_page_first 19886
_journal_page_last 19892
_journal_paper_doi 10.1039/d4sc06213b
_journal_volume 15
_journal_year 2024
_chemical_formula_moiety 'C31 H19 N O'
_chemical_formula_sum 'C31 H19 N O'
_chemical_formula_weight 421.47
_space_group_crystal_system monoclinic
_space_group_IT_number 7
_space_group_name_Hall 'P -2yc'
_space_group_name_H-M_alt 'P 1 c 1'
_atom_sites_solution_hydrogens geom
_atom_sites_solution_primary dual
_audit_creation_date 2024-03-16
_audit_creation_method
;
Olex2 1.2
(compiled 2018.05.29 svn.r3508 for OlexSys, GUI svn.r5506)
;
_audit_update_record
;
2024-04-23 deposited with the CCDC.	2024-10-29 downloaded from the CCDC.
;
_cell_angle_alpha 90
_cell_angle_beta 102.736(2)
_cell_angle_gamma 90
_cell_formula_units_Z 4
_cell_length_a 9.0420(2)
_cell_length_b 25.7448(7)
_cell_length_c 9.2981(2)
_cell_measurement_reflns_used 6200
_cell_measurement_temperature 299(2)
_cell_measurement_theta_max 68.66
_cell_measurement_theta_min 3.43
_cell_volume 2111.20(9)
_computing_cell_refinement 'SAINT V8.40B (?, 2016)'
_computing_data_reduction 'SAINT V8.40B (?, 2016)'
_computing_molecular_graphics 'Olex2 (Dolomanov et al., 2009)'
_computing_publication_material 'Olex2 (Dolomanov et al., 2009)'
_computing_structure_refinement 'ShelXL (Sheldrick, 2015)'
_computing_structure_solution 'ShelXT (Sheldrick, 2015)'
_diffrn_ambient_temperature 299.0
_diffrn_measured_fraction_theta_full 0.998
_diffrn_measured_fraction_theta_max 0.996
_diffrn_measurement_device_type 'CCD area detector'
_diffrn_measurement_method 'phi and omega scans'
_diffrn_radiation_monochromator graphite
_diffrn_radiation_type CuK\a
_diffrn_radiation_wavelength 1.54178
_diffrn_reflns_av_R_equivalents 0.0619
_diffrn_reflns_av_unetI/netI 0.0730
_diffrn_reflns_Laue_measured_fraction_full 0.998
_diffrn_reflns_Laue_measured_fraction_max 0.996
_diffrn_reflns_limit_h_max 10
_diffrn_reflns_limit_h_min -10
_diffrn_reflns_limit_k_max 31
_diffrn_reflns_limit_k_min -26
_diffrn_reflns_limit_l_max 11
_diffrn_reflns_limit_l_min -8
_diffrn_reflns_number 19509
_diffrn_reflns_point_group_measured_fraction_full 0.830
_diffrn_reflns_point_group_measured_fraction_max 0.826
_diffrn_reflns_theta_full 67.679
_diffrn_reflns_theta_max 68.716
_diffrn_reflns_theta_min 3.433
_exptl_absorpt_coefficient_mu 0.621
_exptl_absorpt_correction_T_max 0.7531
_exptl_absorpt_correction_T_min 0.4374
_exptl_absorpt_correction_type none
_exptl_absorpt_process_details
;
SADABS-2016/2 (Bruker,2016/2) was used for absorption correction.
wR2(int) was 0.1589 before and 0.0856 after correction.
The Ratio of minimum to maximum transmission is 0.5808.
The \l/2 correction factor is Not present.
;
_exptl_crystal_colour colourless
_exptl_crystal_colour_primary colourless
_exptl_crystal_density_diffrn 1.326
_exptl_crystal_description block
_exptl_crystal_F_000 880
_exptl_crystal_size_max 0.26
_exptl_crystal_size_mid 0.23
_exptl_crystal_size_min 0.22
_refine_diff_density_max 0.541
_refine_diff_density_min -0.301
_refine_diff_density_rms 0.084
_refine_ls_abs_structure_details
;
 Flack x determined using 1517 quotients [(I+)-(I-)]/[(I+)+(I-)]
 (Parsons, Flack and Wagner, Acta Cryst. B69 (2013) 249-259).
;
_refine_ls_abs_structure_Flack 0.6(3)
_refine_ls_extinction_method none
_refine_ls_goodness_of_fit_ref 1.068
_refine_ls_hydrogen_treatment constr
_refine_ls_matrix_type full
_refine_ls_number_parameters 595
_refine_ls_number_reflns 6434
_refine_ls_number_restraints 4
_refine_ls_restrained_S_all 1.179
_refine_ls_R_factor_all 0.0975
_refine_ls_R_factor_gt 0.0816
_refine_ls_shift/su_max 0.010
_refine_ls_shift/su_mean 0.002
_refine_ls_structure_factor_coef Fsqd
_refine_ls_weighting_details 'w=1/[\s^2^(Fo^2^)+(0.1685P)^2^+0.2435P] where P=(Fo^2^+2Fc^2^)/3'
_refine_ls_weighting_scheme calc
_refine_ls_wR_factor_gt 0.2291
_refine_ls_wR_factor_ref 0.2506
_reflns_Friedel_coverage 0.652
_reflns_Friedel_fraction_full 0.661
_reflns_Friedel_fraction_max 0.655
_reflns_number_gt 4758
_reflns_number_total 6434
_reflns_threshold_expression 'I > 2\s(I)'
_cod_data_source_file d4sc06213b2.cif
_cod_data_source_block 1_CCDC1
_cod_depositor_comments 'Adding full bibliography for 1572984--1572985.cif.'
_cod_database_code 1572985
_shelx_shelxl_version_number 2016/6
_shelx_space_group_comment
;
The symmetry employed for this shelxl refinement is uniquely defined
by the following loop, which should always be used as a source of
symmetry information in preference to the above space-group names.
They are only intended as comments.
;
_shelx_estimated_absorpt_t_max 0.876
_shelx_estimated_absorpt_t_min 0.855
_olex2_refinement_description
;
1. Fixed Uiso
 At 1.2 times of:
  All C(H) groups
2. Restrained distances
 H24-H27
 2.5 with sigma of 0.02
 H49-H52
 2.5 with sigma of 0.02
3.a Aromatic/amide H refined with riding coordinates:
 C4(H4), C11(H11), C35(H35), C27(H27), C46(H46), C39(H39), C41(H41), C30(H30),
 C59(H59), C60(H60), C42(H42), C8(H8), C17(H17), C28(H28), C29(H29), C58(H58),
 C9(H9), C3(H3), C32(H32), C40(H40), C16(H16), C47(H47), C49(H49), C15(H15),
 C10(H10), C1(H1), C2(H2), C48(H48), C34(H34), C21(H21), C52(H52), C55(H55),
 C24(H24), C33(H33), C22(H22), C53(H53), C23(H23), C54(H54)
;
_olex2_submission_special_instructions 'No special instructions were received'

loop_
_space_group_symop_operation_xyz
'x, y, z'
'x, -y, z+1/2'

loop_
_atom_site_label
_atom_site_type_symbol
_atom_site_fract_x
_atom_site_fract_y
_atom_site_fract_z
_atom_site_U_iso_or_equiv
_atom_site_adp_type
_atom_site_occupancy
_atom_site_site_symmetry_order
_atom_site_calc_flag
_atom_site_refinement_flags_posn
_atom_site_refinement_flags_adp
_atom_site_refinement_flags_occupancy
_atom_site_disorder_assembly
_atom_site_disorder_group
O1 O 1.0879(5) 0.6758(2) 0.7951(5) 0.0663(13) Uani 1 1 d . . . . .
O2 O 0.5215(5) 0.8231(2) 0.7985(5) 0.0668(13) Uani 1 1 d . . . . .
N1 N 0.6309(5) 0.56126(16) 0.3590(5) 0.0434(11) Uani 1 1 d . . . . .
N2 N 0.0619(5) 0.93738(17) 0.3638(5) 0.0461(11) Uani 1 1 d . . . . .
C6 C 0.9442(6) 0.6711(2) 0.8186(6) 0.0440(12) Uani 1 1 d . . . . .
C50 C 0.1694(6) 0.96215(19) 0.4757(6) 0.0423(12) Uani 1 1 d . . . . .
C4 C 0.6855(6) 0.6449(2) 0.7558(7) 0.0472(13) Uani 1 1 d . . . . .
H4 H 0.603485 0.630731 0.689156 0.057 Uiso 1 1 calc R . . . .
C13 C 0.8455(5) 0.6281(2) 0.5690(5) 0.0375(11) Uani 1 1 d . . . . .
C26 C 0.7381(6) 0.53668(19) 0.4701(6) 0.0403(12) Uani 1 1 d . . . . .
C7 C 1.1121(6) 0.6655(2) 0.6572(7) 0.0462(12) Uani 1 1 d . . . . .
C36 C 0.2581(7) 0.85096(18) 0.7255(6) 0.0421(12) Uani 1 1 d . . . . .
C18 C 0.5141(6) 0.6321(2) 0.2335(6) 0.0426(12) Uani 1 1 d . . . . .
C44 C 0.2762(6) 0.87168(19) 0.5758(6) 0.0403(12) Uani 1 1 d . . . . .
C5 C 0.8260(6) 0.6485(2) 0.7171(6) 0.0427(12) Uani 1 1 d . . . . .
C11 C 1.0401(6) 0.6342(2) 0.4111(7) 0.0465(12) Uani 1 1 d . . . . .
H11 H 0.966932 0.621047 0.333193 0.056 Uiso 1 1 calc R . . . .
C37 C 0.3779(8) 0.8281(2) 0.8243(7) 0.0540(14) Uani 1 1 d . . . . .
C19 C 0.6281(6) 0.61529(19) 0.3510(6) 0.0385(12) Uani 1 1 d . . . . .
C43 C 0.4327(6) 0.85750(19) 0.5502(6) 0.0422(12) Uani 1 1 d . . . . .
C45 C 0.2685(6) 0.93201(19) 0.5776(6) 0.0427(12) Uani 1 1 d . . . . .
C62 C 0.0593(6) 0.88356(19) 0.3567(6) 0.0393(12) Uani 1 1 d . . . . .
C38 C 0.5452(7) 0.8346(2) 0.6602(7) 0.0527(14) Uani 1 1 d . . . . .
C20 C 0.4420(7) 0.5856(2) 0.1633(7) 0.0499(13) Uani 1 1 d . . . . .
C35 C 0.1207(8) 0.8547(2) 0.7659(7) 0.0567(15) Uani 1 1 d . . . . .
H35 H 0.038636 0.869526 0.700807 0.068 Uiso 1 1 calc R . . . .
C14 C 0.7233(6) 0.6485(2) 0.4453(6) 0.0401(12) Uani 1 1 d . . . . .
C27 C 0.7509(8) 0.4825(2) 0.4837(7) 0.0590(16) Uani 1 1 d . . . . .
H27 H 0.684587 0.462052 0.416214 0.071 Uiso 1 1 calc DR . . . .
C31 C 0.8392(6) 0.56716(18) 0.5717(6) 0.0407(12) Uani 1 1 d . . . . .
C57 C -0.0526(7) 0.8669(2) 0.2379(6) 0.0471(13) Uani 1 1 d . . . . .
C46 C 0.3722(8) 0.9577(2) 0.6864(7) 0.0611(17) Uani 1 1 d . . . . .
H46 H 0.439195 0.937897 0.754989 0.073 Uiso 1 1 calc R . . . .
C39 C 0.6885(7) 0.8252(3) 0.6370(8) 0.0610(16) Uani 1 1 d . . . . .
H39 H 0.762365 0.810989 0.712342 0.073 Uiso 1 1 calc R . . . .
C41 C 0.6136(8) 0.8591(2) 0.3948(8) 0.0550(15) Uani 1 1 d . . . . .
H41 H 0.636982 0.868455 0.305689 0.066 Uiso 1 1 calc R . . . .
C12 C 1.0014(6) 0.64281(18) 0.5457(6) 0.0412(12) Uani 1 1 d . . . . .
C30 C 0.9432(8) 0.5418(2) 0.6807(7) 0.0592(16) Uani 1 1 d . . . . .
H30 H 1.009090 0.561677 0.750264 0.071 Uiso 1 1 calc R . . . .
C59 C 0.0172(8) 0.7797(2) 0.3082(7) 0.0578(16) Uani 1 1 d . . . . .
H59 H 0.003179 0.744159 0.294278 0.069 Uiso 1 1 calc R . . . .
C60 C 0.1304(7) 0.7974(2) 0.4238(7) 0.0505(14) Uani 1 1 d . . . . .
H60 H 0.191258 0.773513 0.484504 0.061 Uiso 1 1 calc R . . . .
C61 C 0.1547(6) 0.85059(19) 0.4508(6) 0.0405(12) Uani 1 1 d . . . . .
C42 C 0.4716(7) 0.8675(2) 0.4185(7) 0.0523(14) Uani 1 1 d . . . . .
H42 H 0.397595 0.880641 0.341345 0.063 Uiso 1 1 calc R . . . .
C25 C 0.5158(7) 0.5429(2) 0.2428(6) 0.0503(14) Uani 1 1 d . . . . .
C8 C 1.2557(7) 0.6765(3) 0.6357(8) 0.0616(16) Uani 1 1 d . . . . .
H8 H 1.328665 0.690780 0.711711 0.074 Uiso 1 1 calc R . . . .
C17 C 0.4913(7) 0.6848(2) 0.2089(7) 0.0515(14) Uani 1 1 d . . . . .
H17 H 0.415054 0.696913 0.132081 0.062 Uiso 1 1 calc R . . . .
C28 C 0.8534(9) 0.4589(2) 0.5883(8) 0.0665(18) Uani 1 1 d . . . . .
H28 H 0.857803 0.422800 0.592557 0.080 Uiso 1 1 calc R . . . .
C29 C 0.9535(9) 0.4885(3) 0.6907(8) 0.072(2) Uani 1 1 d . . . . .
H29 H 1.025824 0.472650 0.764334 0.087 Uiso 1 1 calc R . . . .
C58 C -0.0750(7) 0.8135(2) 0.2132(7) 0.0539(15) Uani 1 1 d . . . . .
H58 H -0.149580 0.801151 0.135239 0.065 Uiso 1 1 calc R . . . .
C9 C 1.2896(7) 0.6662(3) 0.5027(9) 0.0647(18) Uani 1 1 d . . . . .
H9 H 1.385737 0.673993 0.488395 0.078 Uiso 1 1 calc R . . . .
C3 C 0.6663(8) 0.6621(3) 0.8907(8) 0.0650(18) Uani 1 1 d . . . . .
H3 H 0.573052 0.658253 0.916264 0.078 Uiso 1 1 calc R . . . .
C32 C 0.3598(9) 0.8104(3) 0.9613(7) 0.0657(18) Uani 1 1 d . . . . .
H32 H 0.441373 0.795816 1.027593 0.079 Uiso 1 1 calc R . . . .
C56 C -0.1251(7) 0.9130(2) 0.1670(7) 0.0529(14) Uani 1 1 d . . . . .
C51 C -0.0539(7) 0.9563(2) 0.2474(7) 0.0494(13) Uani 1 1 d . . . . .
C40 C 0.7225(8) 0.8365(3) 0.5060(9) 0.0660(18) Uani 1 1 d . . . . .
H40 H 0.818437 0.829144 0.490456 0.079 Uiso 1 1 calc R . . . .
C16 C 0.5852(7) 0.7191(2) 0.3020(7) 0.0550(14) Uani 1 1 d . . . . .
H16 H 0.571841 0.754666 0.286826 0.066 Uiso 1 1 calc R . . . .
C47 C 0.3813(9) 1.0102(2) 0.6983(9) 0.070(2) Uani 1 1 d . . . . .
H47 H 0.451054 1.025876 0.774477 0.084 Uiso 1 1 calc R . . . .
C49 C 0.1813(8) 1.0169(2) 0.4903(7) 0.0600(16) Uani 1 1 d . . . . .
H49 H 0.114159 1.037546 0.424195 0.072 Uiso 1 1 calc DR . . . .
C15 C 0.6981(7) 0.7014(2) 0.4169(7) 0.0491(13) Uani 1 1 d . . . . .
H15 H 0.759088 0.725465 0.477156 0.059 Uiso 1 1 calc R . . . .
C10 C 1.1830(8) 0.6444(3) 0.3888(8) 0.0611(16) Uani 1 1 d . . . . .
H10 H 1.207382 0.636825 0.299053 0.073 Uiso 1 1 calc R . . . .
C1 C 0.9244(9) 0.6893(3) 0.9530(8) 0.0678(18) Uani 1 1 d . . . . .
H1 H 1.005198 0.704341 1.019222 0.081 Uiso 1 1 calc R . . . .
C2 C 0.7868(9) 0.6851(3) 0.9884(8) 0.0646(18) Uani 1 1 d . . . . .
H2 H 0.773308 0.697642 1.078382 0.078 Uiso 1 1 calc R . . . .
C48 C 0.2844(9) 1.0398(2) 0.5946(9) 0.0703(19) Uani 1 1 d . . . . .
H48 H 0.291479 1.075798 0.597873 0.084 Uiso 1 1 calc R . . . .
C34 C 0.1024(10) 0.8369(3) 0.9004(9) 0.073(2) Uani 1 1 d . . . . .
H34 H 0.008822 0.839969 0.925553 0.087 Uiso 1 1 calc R . . . .
C21 C 0.3247(9) 0.5783(3) 0.0405(8) 0.071(2) Uani 1 1 d . . . . .
H21 H 0.278827 0.606361 -0.014614 0.086 Uiso 1 1 calc R . . . .
C52 C -0.1068(9) 1.0053(3) 0.2017(9) 0.074(2) Uani 1 1 d . . . . .
H52 H -0.061202 1.034044 0.254155 0.088 Uiso 1 1 calc DR . . . .
C55 C -0.2430(9) 0.9207(3) 0.0463(8) 0.0715(19) Uani 1 1 d . . . . .
H55 H -0.291015 0.892465 -0.006527 0.086 Uiso 1 1 calc R . . . .
C24 C 0.4626(9) 0.4929(3) 0.1976(9) 0.072(2) Uani 1 1 d . . . . .
H24 H 0.508295 0.464262 0.250078 0.086 Uiso 1 1 calc DR . . . .
C33 C 0.2222(11) 0.8146(3) 0.9976(8) 0.076(2) Uani 1 1 d . . . . .
H33 H 0.209445 0.802384 1.088183 0.092 Uiso 1 1 calc R . . . .
C22 C 0.2781(11) 0.5280(4) 0.0027(10) 0.094(3) Uani 1 1 d . . . . .
H22 H 0.197855 0.522186 -0.077378 0.112 Uiso 1 1 calc R . . . .
C53 C -0.2185(11) 1.0129(3) 0.0876(12) 0.095(3) Uani 1 1 d . . . . .
H53 H -0.251736 1.046420 0.060953 0.114 Uiso 1 1 calc R . . . .
C23 C 0.3501(10) 0.4856(3) 0.0834(11) 0.090(3) Uani 1 1 d . . . . .
H23 H 0.317898 0.452045 0.055813 0.108 Uiso 1 1 calc R . . . .
C54 C -0.2885(12) 0.9702(4) 0.0052(11) 0.100(3) Uani 1 1 d . . . . .
H54 H -0.365945 0.975636 -0.077579 0.120 Uiso 1 1 calc R . . . .

loop_
_atom_site_aniso_label
_atom_site_aniso_U_11
_atom_site_aniso_U_22
_atom_site_aniso_U_33
_atom_site_aniso_U_23
_atom_site_aniso_U_13
_atom_site_aniso_U_12
O1 0.046(2) 0.099(3) 0.052(3) -0.020(2) 0.007(2) -0.021(2)
O2 0.054(3) 0.098(3) 0.047(3) 0.022(2) 0.007(2) 0.019(2)
N1 0.037(2) 0.043(2) 0.044(3) 0.0012(18) -0.004(2) 0.0002(17)
N2 0.049(3) 0.043(2) 0.043(3) 0.0025(18) 0.001(2) -0.0010(19)
C6 0.040(3) 0.052(3) 0.038(3) -0.011(2) 0.004(2) -0.006(2)
C50 0.045(3) 0.044(3) 0.037(3) 0.000(2) 0.008(2) -0.002(2)
C4 0.035(3) 0.058(3) 0.048(3) -0.004(2) 0.009(2) -0.001(2)
C13 0.027(2) 0.051(3) 0.034(3) -0.005(2) 0.005(2) 0.0005(19)
C26 0.036(2) 0.044(3) 0.040(3) -0.001(2) 0.005(2) 0.003(2)
C7 0.035(3) 0.053(3) 0.050(3) -0.002(2) 0.008(2) -0.002(2)
C36 0.053(3) 0.038(2) 0.036(3) 0.0040(19) 0.011(2) 0.001(2)
C18 0.034(3) 0.054(3) 0.039(3) 0.007(2) 0.008(2) 0.005(2)
C44 0.043(3) 0.044(3) 0.034(3) 0.002(2) 0.009(2) 0.001(2)
C5 0.041(3) 0.048(3) 0.040(3) 0.000(2) 0.009(2) 0.001(2)
C11 0.040(3) 0.055(3) 0.046(3) -0.003(2) 0.014(2) 0.007(2)
C37 0.061(4) 0.059(3) 0.043(3) 0.008(2) 0.013(3) 0.008(3)
C19 0.030(2) 0.048(3) 0.038(3) 0.000(2) 0.007(2) 0.0001(19)
C43 0.047(3) 0.041(2) 0.039(3) 0.0051(19) 0.008(2) 0.0005(19)
C45 0.047(3) 0.040(3) 0.041(3) 0.001(2) 0.010(2) 0.002(2)
C62 0.040(3) 0.044(3) 0.033(3) -0.003(2) 0.008(2) -0.004(2)
C38 0.049(3) 0.055(3) 0.054(4) 0.003(2) 0.010(3) 0.009(2)
C20 0.039(3) 0.062(3) 0.046(3) -0.002(2) 0.002(3) 0.000(2)
C35 0.056(4) 0.068(4) 0.048(3) 0.001(3) 0.016(3) 0.000(3)
C14 0.034(2) 0.048(3) 0.039(3) 0.001(2) 0.008(2) 0.0019(19)
C27 0.060(4) 0.049(3) 0.059(4) -0.006(3) -0.005(3) -0.004(3)
C31 0.038(3) 0.040(3) 0.042(3) 0.000(2) 0.005(2) -0.0029(19)
C57 0.050(3) 0.050(3) 0.043(3) -0.004(2) 0.014(3) -0.007(2)
C46 0.067(4) 0.051(3) 0.053(4) -0.008(3) -0.012(3) 0.006(3)
C39 0.043(3) 0.071(4) 0.064(4) -0.002(3) 0.003(3) 0.007(3)
C41 0.058(4) 0.057(3) 0.059(4) 0.002(3) 0.031(3) -0.004(3)
C12 0.033(3) 0.044(2) 0.047(3) 0.000(2) 0.007(2) 0.0004(18)
C30 0.057(4) 0.048(3) 0.061(4) 0.003(3) -0.013(3) -0.004(2)
C59 0.067(4) 0.049(3) 0.059(4) -0.010(3) 0.018(3) -0.013(3)
C60 0.060(3) 0.041(3) 0.050(3) 0.001(2) 0.010(3) 0.000(2)
C61 0.042(3) 0.046(3) 0.035(3) 0.001(2) 0.014(2) -0.001(2)
C42 0.056(4) 0.051(3) 0.054(4) 0.002(2) 0.020(3) -0.001(2)
C25 0.041(3) 0.061(3) 0.042(3) -0.012(2) -0.004(2) -0.006(2)
C8 0.037(3) 0.073(4) 0.070(4) 0.008(3) 0.002(3) -0.009(3)
C17 0.048(3) 0.059(3) 0.046(3) 0.010(2) 0.007(3) 0.013(2)
C28 0.078(5) 0.042(3) 0.068(4) 0.005(3) -0.006(3) 0.001(3)
C29 0.072(5) 0.062(4) 0.066(5) 0.007(3) -0.020(4) 0.002(3)
C58 0.055(4) 0.062(3) 0.045(3) -0.014(3) 0.011(3) -0.018(3)
C9 0.041(3) 0.074(4) 0.086(5) 0.017(3) 0.028(3) 0.012(3)
C3 0.055(4) 0.083(5) 0.064(4) 0.005(3) 0.029(3) 0.003(3)
C32 0.081(5) 0.071(4) 0.044(3) 0.018(3) 0.011(3) 0.003(3)
C56 0.048(3) 0.068(4) 0.041(3) 0.003(2) 0.006(3) -0.006(2)
C51 0.047(3) 0.053(3) 0.044(3) 0.008(2) 0.003(3) 0.000(2)
C40 0.053(4) 0.069(4) 0.081(5) -0.013(3) 0.024(4) 0.000(3)
C16 0.053(3) 0.058(3) 0.056(4) 0.013(3) 0.014(3) 0.005(3)
C47 0.068(4) 0.054(3) 0.073(5) -0.013(3) -0.016(4) 0.000(3)
C49 0.071(4) 0.043(3) 0.057(4) 0.006(3) -0.004(3) 0.007(3)
C15 0.048(3) 0.049(3) 0.050(4) 0.002(2) 0.010(3) -0.001(2)
C10 0.049(3) 0.076(4) 0.063(4) 0.002(3) 0.024(3) 0.012(3)
C1 0.071(4) 0.078(4) 0.054(4) -0.019(3) 0.013(3) -0.012(3)
C2 0.076(5) 0.072(4) 0.048(4) -0.018(3) 0.019(3) 0.003(3)
C48 0.085(5) 0.042(3) 0.075(5) -0.007(3) -0.002(4) 0.001(3)
C34 0.079(5) 0.088(5) 0.060(4) -0.002(4) 0.033(4) -0.013(4)
C21 0.057(4) 0.083(4) 0.059(4) 0.000(3) -0.018(3) 0.004(3)
C52 0.073(5) 0.061(4) 0.074(5) 0.011(3) -0.011(4) 0.008(3)
C55 0.063(4) 0.084(4) 0.057(4) 0.003(3) -0.011(3) -0.007(3)
C24 0.061(4) 0.064(4) 0.078(5) -0.011(3) -0.012(4) -0.012(3)
C33 0.107(7) 0.085(5) 0.043(4) 0.012(3) 0.028(4) -0.013(4)
C22 0.075(5) 0.099(6) 0.082(6) -0.001(4) -0.034(4) -0.013(4)
C53 0.081(6) 0.082(5) 0.100(7) 0.022(5) -0.028(5) 0.011(4)
C23 0.073(5) 0.074(5) 0.102(7) -0.015(4) -0.024(5) -0.012(4)
C54 0.094(7) 0.097(6) 0.084(6) 0.015(5) -0.037(5) 0.016(5)

loop_
_atom_type_symbol
_atom_type_description
_atom_type_scat_dispersion_real
_atom_type_scat_dispersion_imag
_atom_type_scat_source
C C 0.0181 0.0091 'International Tables Vol C Tables 4.2.6.8 and 6.1.1.4'
H H 0.0000 0.0000 'International Tables Vol C Tables 4.2.6.8 and 6.1.1.4'
N N 0.0311 0.0180 'International Tables Vol C Tables 4.2.6.8 and 6.1.1.4'
O O 0.0492 0.0322 'International Tables Vol C Tables 4.2.6.8 and 6.1.1.4'

loop_
_geom_angle_atom_site_label_1
_geom_angle_atom_site_label_2
_geom_angle_atom_site_label_3
_geom_angle
_geom_angle_site_symmetry_1
_geom_angle_site_symmetry_3
_geom_angle_publ_flag
C6 O1 C7 119.0(4) . . ?
C37 O2 C38 119.3(5) . . ?
C26 N1 C25 133.5(5) . . ?
C19 N1 C26 119.4(4) . . ?
C19 N1 C25 107.1(4) . . ?
C50 N2 C51 133.0(5) . . ?
C62 N2 C50 119.3(4) . . ?
C62 N2 C51 107.8(4) . . ?
O1 C6 C5 122.9(5) . . ?
O1 C6 C1 115.6(5) . . ?
C1 C6 C5 121.5(6) . . ?
N2 C50 C49 123.1(5) . . ?
C45 C50 N2 119.1(4) . . ?
C45 C50 C49 117.8(5) . . ?
C5 C4 H4 119.4 . . ?
C3 C4 H4 119.4 . . ?
C3 C4 C5 121.2(6) . . ?
C5 C13 C31 108.6(4) . . ?
C5 C13 C12 109.8(4) . . ?
C14 C13 C5 111.1(4) . . ?
C14 C13 C31 109.8(4) . . ?
C14 C13 C12 110.6(4) . . ?
C12 C13 C31 106.8(4) . . ?
N1 C26 C27 123.0(5) . . ?
C31 C26 N1 119.1(4) . . ?
C31 C26 C27 117.9(5) . . ?
O1 C7 C12 122.5(5) . . ?
O1 C7 C8 116.2(5) . . ?
C8 C7 C12 121.2(6) . . ?
C37 C36 C44 121.7(5) . . ?
C35 C36 C44 120.4(5) . . ?
C35 C36 C37 117.9(5) . . ?
C19 C18 C20 106.2(4) . . ?
C17 C18 C19 119.4(5) . . ?
C17 C18 C20 134.4(5) . . ?
C36 C44 C45 108.9(4) . . ?
C43 C44 C36 110.2(4) . . ?
C43 C44 C45 106.6(4) . . ?
C61 C44 C36 111.6(4) . . ?
C61 C44 C43 109.6(4) . . ?
C61 C44 C45 109.9(4) . . ?
C6 C5 C4 117.4(5) . . ?
C6 C5 C13 122.3(5) . . ?
C4 C5 C13 120.3(5) . . ?
C12 C11 H11 118.8 . . ?
C10 C11 H11 118.8 . . ?
C10 C11 C12 122.3(6) . . ?
O2 C37 C36 123.5(5) . . ?
O2 C37 C32 115.7(6) . . ?
C36 C37 C32 120.7(6) . . ?
N1 C19 C18 110.6(4) . . ?
C14 C19 N1 125.6(5) . . ?
C14 C19 C18 123.7(5) . . ?
C38 C43 C44 122.3(5) . . ?
C42 C43 C44 121.5(5) . . ?
C42 C43 C38 116.2(5) . . ?
C50 C45 C44 125.1(5) . . ?
C46 C45 C50 117.5(5) . . ?
C46 C45 C44 117.4(5) . . ?
N2 C62 C57 110.3(5) . . ?
C61 C62 N2 125.7(5) . . ?
C61 C62 C57 124.0(5) . . ?
O2 C38 C43 122.1(5) . . ?
C39 C38 O2 116.8(6) . . ?
C39 C38 C43 121.0(6) . . ?
C25 C20 C18 107.1(5) . . ?
C21 C20 C18 132.0(6) . . ?
C21 C20 C25 120.9(6) . . ?
C36 C35 H35 119.3 . . ?
C34 C35 C36 121.4(7) . . ?
C34 C35 H35 119.3 . . ?
C19 C14 C13 121.3(4) . . ?
C19 C14 C15 115.5(5) . . ?
C15 C14 C13 123.2(5) . . ?
C26 C27 H27 118.3 . . ?
C28 C27 C26 123.4(6) . . ?
C28 C27 H27 118.3 . . ?
C26 C31 C13 124.7(4) . . ?
C30 C31 C13 117.5(4) . . ?
C30 C31 C26 117.8(5) . . ?
C62 C57 C58 119.1(5) . . ?
C62 C57 C56 106.7(5) . . ?
C58 C57 C56 134.2(6) . . ?
C45 C46 H46 118.2 . . ?
C47 C46 C45 123.7(6) . . ?
C47 C46 H46 118.2 . . ?
C38 C39 H39 119.6 . . ?
C40 C39 C38 120.7(7) . . ?
C40 C39 H39 119.6 . . ?
C42 C41 H41 120.6 . . ?
C42 C41 C40 118.8(6) . . ?
C40 C41 H41 120.6 . . ?
C7 C12 C13 122.2(5) . . ?
C11 C12 C13 120.9(5) . . ?
C11 C12 C7 116.9(5) . . ?
C31 C30 H30 118.5 . . ?
C29 C30 C31 122.9(6) . . ?
C29 C30 H30 118.5 . . ?
C60 C59 H59 119.1 . . ?
C58 C59 H59 119.1 . . ?
C58 C59 C60 121.8(5) . . ?
C59 C60 H60 119.3 . . ?
C59 C60 C61 121.4(6) . . ?
C61 C60 H60 119.3 . . ?
C62 C61 C44 120.9(4) . . ?
C62 C61 C60 115.9(5) . . ?
C60 C61 C44 123.2(5) . . ?
C43 C42 H42 118.3 . . ?
C41 C42 C43 123.4(6) . . ?
C41 C42 H42 118.3 . . ?
N1 C25 C20 109.0(5) . . ?
C24 C25 N1 133.2(6) . . ?
C24 C25 C20 117.8(6) . . ?
C7 C8 H8 120.1 . . ?
C9 C8 C7 119.7(6) . . ?
C9 C8 H8 120.1 . . ?
C18 C17 H17 120.9 . . ?
C18 C17 C16 118.2(5) . . ?
C16 C17 H17 120.9 . . ?
C27 C28 H28 120.2 . . ?
C27 C28 C29 119.5(6) . . ?
C29 C28 H28 120.2 . . ?
C30 C29 C28 118.5(6) . . ?
C30 C29 H29 120.8 . . ?
C28 C29 H29 120.8 . . ?
C57 C58 H58 121.1 . . ?
C59 C58 C57 117.9(6) . . ?
C59 C58 H58 121.1 . . ?
C8 C9 H9 119.5 . . ?
C8 C9 C10 121.0(6) . . ?
C10 C9 H9 119.5 . . ?
C4 C3 H3 120.2 . . ?
C4 C3 C2 119.6(6) . . ?
C2 C3 H3 120.2 . . ?
C37 C32 H32 120.1 . . ?
C33 C32 C37 119.8(7) . . ?
C33 C32 H32 120.1 . . ?
C51 C56 C57 107.4(5) . . ?
C55 C56 C57 132.9(6) . . ?
C55 C56 C51 119.7(6) . . ?
C56 C51 N2 107.8(5) . . ?
C52 C51 N2 134.1(6) . . ?
C52 C51 C56 118.1(6) . . ?
C39 C40 C41 119.8(6) . . ?
C39 C40 H40 120.1 . . ?
C41 C40 H40 120.1 . . ?
C17 C16 H16 119.4 . . ?
C15 C16 C17 121.2(5) . . ?
C15 C16 H16 119.4 . . ?
C46 C47 H47 120.9 . . ?
C46 C47 C48 118.3(6) . . ?
C48 C47 H47 120.9 . . ?
C50 C49 H49 118.7 . . ?
C48 C49 C50 122.5(6) . . ?
C48 C49 H49 118.7 . . ?
C14 C15 H15 119.0 . . ?
C16 C15 C14 122.0(5) . . ?
C16 C15 H15 119.0 . . ?
C11 C10 C9 118.7(6) . . ?
C11 C10 H10 120.6 . . ?
C9 C10 H10 120.6 . . ?
C6 C1 H1 120.0 . . ?
C2 C1 C6 120.0(6) . . ?
C2 C1 H1 120.0 . . ?
C3 C2 H2 119.9 . . ?
C1 C2 C3 120.3(6) . . ?
C1 C2 H2 119.9 . . ?
C47 C48 H48 119.9 . . ?
C49 C48 C47 120.1(6) . . ?
C49 C48 H48 119.9 . . ?
C35 C34 H34 119.9 . . ?
C33 C34 C35 120.1(7) . . ?
C33 C34 H34 119.9 . . ?
C20 C21 H21 121.0 . . ?
C22 C21 C20 118.1(7) . . ?
C22 C21 H21 121.0 . . ?
C51 C52 H52 118.8 . . ?
C53 C52 C51 122.5(8) . . ?
C53 C52 H52 118.8 . . ?
C56 C55 H55 120.3 . . ?
C54 C55 C56 119.5(7) . . ?
C54 C55 H55 120.3 . . ?
C25 C24 H24 119.1 . . ?
C23 C24 C25 121.8(8) . . ?
C23 C24 H24 119.1 . . ?
C32 C33 C34 120.0(6) . . ?
C32 C33 H33 120.0 . . ?
C34 C33 H33 120.0 . . ?
C21 C22 H22 119.6 . . ?
C21 C22 C23 120.9(7) . . ?
C23 C22 H22 119.6 . . ?
C52 C53 H53 120.0 . . ?
C52 C53 C54 120.0(8) . . ?
C54 C53 H53 120.0 . . ?
C24 C23 C22 120.5(7) . . ?
C24 C23 H23 119.7 . . ?
C22 C23 H23 119.7 . . ?
C55 C54 C53 120.2(7) . . ?
C55 C54 H54 119.9 . . ?
C53 C54 H54 119.9 . . ?

loop_
_geom_bond_atom_site_label_1
_geom_bond_atom_site_label_2
_geom_bond_distance
_geom_bond_site_symmetry_2
_geom_bond_publ_flag
O1 C6 1.370(7) . ?
O1 C7 1.373(7) . ?
O2 C37 1.377(8) . ?
O2 C38 1.381(8) . ?
N1 C26 1.402(7) . ?
N1 C19 1.393(7) . ?
N1 C25 1.406(7) . ?
N2 C50 1.410(7) . ?
N2 C62 1.387(7) . ?
N2 C51 1.417(7) . ?
C6 C5 1.389(7) . ?
C6 C1 1.382(9) . ?
C50 C45 1.388(7) . ?
C50 C49 1.417(8) . ?
C4 H4 0.9300 . ?
C4 C5 1.397(8) . ?
C4 C3 1.376(9) . ?
C13 C5 1.520(7) . ?
C13 C14 1.502(7) . ?
C13 C31 1.570(7) . ?
C13 C12 1.521(7) . ?
C26 C27 1.403(8) . ?
C26 C31 1.401(7) . ?
C7 C12 1.400(8) . ?
C7 C8 1.385(8) . ?
C36 C44 1.532(7) . ?
C36 C37 1.388(8) . ?
C36 C35 1.378(8) . ?
C18 C19 1.395(7) . ?
C18 C20 1.448(8) . ?
C18 C17 1.385(8) . ?
C44 C43 1.530(8) . ?
C44 C45 1.555(7) . ?
C44 C61 1.513(8) . ?
C11 H11 0.9300 . ?
C11 C12 1.390(8) . ?
C11 C10 1.379(8) . ?
C37 C32 1.395(9) . ?
C19 C14 1.381(7) . ?
C43 C38 1.403(8) . ?
C43 C42 1.371(8) . ?
C45 C46 1.387(8) . ?
C62 C57 1.391(8) . ?
C62 C61 1.377(7) . ?
C38 C39 1.380(9) . ?
C20 C25 1.408(8) . ?
C20 C21 1.389(9) . ?
C35 H35 0.9300 . ?
C35 C34 1.376(10) . ?
C14 C15 1.398(7) . ?
C27 H27 0.9300 . ?
C27 C28 1.333(9) . ?
C31 C30 1.385(8) . ?
C57 C58 1.402(8) . ?
C57 C56 1.443(9) . ?
C46 H46 0.9300 . ?
C46 C47 1.357(9) . ?
C39 H39 0.9300 . ?
C39 C40 1.352(10) . ?
C41 H41 0.9300 . ?
C41 C42 1.367(9) . ?
C41 C40 1.389(11) . ?
C30 H30 0.9300 . ?
C30 C29 1.379(9) . ?
C59 H59 0.9300 . ?
C59 C60 1.387(9) . ?
C59 C58 1.380(10) . ?
C60 H60 0.9300 . ?
C60 C61 1.400(7) . ?
C42 H42 0.9300 . ?
C25 C24 1.404(9) . ?
C8 H8 0.9300 . ?
C8 C9 1.364(11) . ?
C17 H17 0.9300 . ?
C17 C16 1.388(9) . ?
C28 H28 0.9300 . ?
C28 C29 1.388(10) . ?
C29 H29 0.9300 . ?
C58 H58 0.9300 . ?
C9 H9 0.9300 . ?
C9 C10 1.384(11) . ?
C3 H3 0.9300 . ?
C3 C2 1.388(11) . ?
C32 H32 0.9300 . ?
C32 C33 1.363(12) . ?
C56 C51 1.416(9) . ?
C56 C55 1.381(10) . ?
C51 C52 1.383(9) . ?
C40 H40 0.9300 . ?
C16 H16 0.9300 . ?
C16 C15 1.382(9) . ?
C47 H47 0.9300 . ?
C47 C48 1.379(10) . ?
C49 H49 0.9300 . ?
C49 C48 1.326(10) . ?
C15 H15 0.9300 . ?
C10 H10 0.9300 . ?
C1 H1 0.9300 . ?
C1 C2 1.360(10) . ?
C2 H2 0.9300 . ?
C48 H48 0.9300 . ?
C34 H34 0.9300 . ?
C34 C33 1.374(13) . ?
C21 H21 0.9300 . ?
C21 C22 1.383(11) . ?
C52 H52 0.9300 . ?
C52 C53 1.308(11) . ?
C55 H55 0.9300 . ?
C55 C54 1.366(11) . ?
C24 H24 0.9300 . ?
C24 C23 1.312(11) . ?
C33 H33 0.9300 . ?
C22 H22 0.9300 . ?
C22 C23 1.399(12) . ?
C53 H53 0.9300 . ?
C53 C54 1.408(13) . ?
C23 H23 0.9300 . ?
C54 H54 0.9300 . ?
